data_7251142
loop_
_publ_author_name
'Crowley, Margaret E.'
'Merchant, Gabriel A.'
'Davis, James H.'
'Stachurski, Christopher D.'
'Zeller, Matthias'
'Salter, E. A.'
'Wierzbicki, A.'
'Trulove, Paul C.'
'Durkin, David P.'
'Kingrey, Grace L.'
'Escalante, Edgar E.'
'O'Brien, Richard A.'
'Whillock, Novita M.'

_publ_section_title
;
 Ureas are identified as the first neutral O-donors broadly effective in
 stabilizing ionic liquids and other salts of boron-centred cations:
 synthesis and detailed characterization
;
_journal_issue 48
_journal_name_full 'RSC Advances'
_journal_page_first 40519
_journal_page_last 40527
_journal_paper_doi 10.1039/D5RA05311K
_journal_volume 15
_journal_year 2025
_chemical_formula_moiety 'C24 H20 B, C9 H23 B N3 O'
_chemical_formula_sum 'C33 H43 B2 N3 O'
_chemical_formula_weight 519.32
_space_group_crystal_system orthorhombic
_space_group_IT_number 61
_space_group_name_Hall '-P 2ac 2ab'
_space_group_name_H-M_alt 'P b c a'
_atom_sites_solution_hydrogens geom
_atom_sites_solution_primary dual
_atom_sites_solution_secondary difmap
_audit_creation_method SHELXL-2019/3
_audit_update_record
;
2025-07-15 deposited with the CCDC.	2025-10-09 downloaded from the CCDC.
;
_cell_angle_alpha 90
_cell_angle_beta 90
_cell_angle_gamma 90
_cell_formula_units_Z 8
_cell_length_a 19.249(12)
_cell_length_b 16.089(3)
_cell_length_c 19.492(6)
_cell_measurement_reflns_used 9917
_cell_measurement_temperature 150(2)
_cell_measurement_theta_max 28.1763
_cell_measurement_theta_min 2.3424
_cell_volume 6037(4)
_computing_cell_refinement 'SAINT V8.40B (Bruker, 2020)'
_computing_data_collection 'Apex4 v2022.10-1 (Bruker, 2022)'
_computing_data_reduction 'SAINT V8.40B (Bruker, 2020)'
_computing_structure_refinement
;  
SHELXL-2019/2 (Sheldrick, 2015a, 2019), 
SHELXLE Rev1573 (H\"ubschle et al., 2011)
;
_computing_structure_solution 'SHELXT (Sheldrick, 2015b)'
_diffrn_ambient_temperature 150(2)
_diffrn_detector_area_resol_mean 7.4074
_diffrn_detector_type 'PhotonII charge-integrating pixel array (CPAD)'
_diffrn_measured_fraction_theta_full 0.999
_diffrn_measured_fraction_theta_max 0.999
_diffrn_measurement_device 'three circle diffractometer'
_diffrn_measurement_device_type 'Bruker AXS D8 Quest'
_diffrn_measurement_method 'omega and phi scans'
_diffrn_radiation_monochromator 'Triumph curved graphite crystal'
_diffrn_radiation_type MoK\a
_diffrn_radiation_wavelength 0.71073
_diffrn_reflns_av_R_equivalents 0.0436
_diffrn_reflns_av_unetI/netI 0.0219
_diffrn_reflns_Laue_measured_fraction_full 0.999
_diffrn_reflns_Laue_measured_fraction_max 0.999
_diffrn_reflns_limit_h_max 25
_diffrn_reflns_limit_h_min -25
_diffrn_reflns_limit_k_max 21
_diffrn_reflns_limit_k_min -20
_diffrn_reflns_limit_l_max 25
_diffrn_reflns_limit_l_min -25
_diffrn_reflns_number 71792
_diffrn_reflns_point_group_measured_fraction_full 0.999
_diffrn_reflns_point_group_measured_fraction_max 0.999
_diffrn_reflns_theta_full 25.242
_diffrn_reflns_theta_max 28.278
_diffrn_reflns_theta_min 2.342
_diffrn_source 'fine focus sealed tube X-ray source'
_diffrn_source_current '30 mA'
_diffrn_source_voltage '50 kV'
_exptl_absorpt_coefficient_mu 0.068
_exptl_absorpt_correction_T_max 0.7457
_exptl_absorpt_correction_T_min 0.6710
_exptl_absorpt_correction_type multi-scan
_exptl_absorpt_process_details
;
 SADABS 2016/2: Krause, L., Herbst-Irmer, R., Sheldrick G.M. & Stalke D.,
 J. Appl. Cryst. 48 (2015) 3-10
;
_exptl_crystal_colour colourless
_exptl_crystal_density_diffrn 1.143
_exptl_crystal_description plate
_exptl_crystal_F_000 2240
_exptl_crystal_size_max 0.320
_exptl_crystal_size_mid 0.290
_exptl_crystal_size_min 0.150
_refine_diff_density_max 0.301
_refine_diff_density_min -0.217
_refine_diff_density_rms 0.038
_refine_ls_extinction_method none
_refine_ls_goodness_of_fit_ref 1.038
_refine_ls_hydrogen_treatment mixed
_refine_ls_matrix_type full
_refine_ls_number_parameters 390
_refine_ls_number_reflns 7484
_refine_ls_number_restraints 114
_refine_ls_restrained_S_all 1.040
_refine_ls_R_factor_all 0.0597
_refine_ls_R_factor_gt 0.0434
_refine_ls_shift/su_max 0.001
_refine_ls_shift/su_mean 0.000
_refine_ls_structure_factor_coef Fsqd
_refine_ls_weighting_details 'w=1/[\s^2^(Fo^2^)+(0.0528P)^2^+1.8086P] where P=(Fo^2^+2Fc^2^)/3'
_refine_ls_weighting_scheme calc
_refine_ls_wR_factor_gt 0.1074
_refine_ls_wR_factor_ref 0.1203
_reflns_Friedel_coverage 0.000
_reflns_number_gt 5831
_reflns_number_total 7484
_reflns_threshold_expression 'I > 2\s(I)'
_cod_data_source_file d5ra05311k2.cif
_cod_data_source_block 12-BPh4
_cod_original_cell_volume 6036(4)
_cod_database_code 7251142
_shelx_shelxl_version_number 2019/3
_shelx_space_group_comment
;
The symmetry employed for this shelxl refinement is uniquely defined
by the following loop, which should always be used as a source of
symmetry information in preference to the above space-group names.
They are only intended as comments.
;
_shelx_estimated_absorpt_t_min 0.979
_shelx_estimated_absorpt_t_max 0.990

loop_
_space_group_symop_operation_xyz
'x, y, z'
'-x+1/2, -y, z+1/2'
'-x, y+1/2, -z+1/2'
'x+1/2, -y+1/2, -z'
'-x, -y, -z'
'x-1/2, y, -z-1/2'
'x, -y-1/2, z-1/2'
'-x-1/2, y-1/2, z'

loop_
_atom_site_label
_atom_site_type_symbol
_atom_site_fract_x
_atom_site_fract_y
_atom_site_fract_z
_atom_site_U_iso_or_equiv
_atom_site_adp_type
_atom_site_occupancy
_atom_site_site_symmetry_order
_atom_site_calc_flag
_atom_site_refinement_flags_posn
_atom_site_refinement_flags_adp
_atom_site_refinement_flags_occupancy
_atom_site_disorder_assembly
_atom_site_disorder_group
O1 O 0.55232(4) 0.24895(5) 0.90068(4) 0.0357(2) Uani 1 1 d . . . A 1
N1 N 0.60044(6) 0.35185(6) 0.96497(5) 0.0353(2) Uani 1 1 d . . . A 1
N2 N 0.66679(5) 0.27799(6) 0.88652(5) 0.0313(2) Uani 1 1 d . . . A 1
C1 C 0.60735(6) 0.29246(7) 0.91804(6) 0.0296(2) Uani 1 1 d . . . A 1
C2 C 0.65839(8) 0.40567(8) 0.98517(7) 0.0416(3) Uani 1 1 d . . . A 1
H2A H 0.654930 0.418611 1.034703 0.050 Uiso 1 1 calc R U . A 1
H2B H 0.655903 0.458597 0.959382 0.050 Uiso 1 1 calc R U . A 1
C3 C 0.72676(7) 0.36347(9) 0.97077(7) 0.0418(3) Uani 1 1 d . . . A 1
H3A H 0.733462 0.316672 1.003073 0.050 Uiso 1 1 calc R U . A 1
H3B H 0.765310 0.403397 0.977399 0.050 Uiso 1 1 calc R U . A 1
C4 C 0.72736(7) 0.33155(9) 0.89803(7) 0.0424(3) Uani 1 1 d . . . A 1
H4A H 0.726255 0.378916 0.865633 0.051 Uiso 1 1 calc R U . A 1
H4B H 0.770524 0.299649 0.889695 0.051 Uiso 1 1 calc R U . A 1
C5 C 0.53182(8) 0.37515(11) 0.99006(8) 0.0519(4) Uani 1 1 d . . . A 1
H5A H 0.536725 0.410964 1.030437 0.078 Uiso 0.55(2) 1 calc R U P B 1
H5B H 0.505889 0.324973 1.002585 0.078 Uiso 0.55(2) 1 calc R U P B 1
H5C H 0.506705 0.405170 0.954022 0.078 Uiso 0.55(2) 1 calc R U P B 1
H5D H 0.496154 0.349774 0.960926 0.078 Uiso 0.45(2) 1 calc R U P B 1
H5E H 0.526990 0.435765 0.988778 0.078 Uiso 0.45(2) 1 calc R U P B 1
H5F H 0.526174 0.355568 1.037340 0.078 Uiso 0.45(2) 1 calc R U P B 1
C6 C 0.67171(7) 0.21670(8) 0.83139(7) 0.0398(3) Uani 1 1 d . . . A 1
H6A H 0.628385 0.216493 0.804984 0.060 Uiso 1 1 calc R U . A 1
H6B H 0.679503 0.161458 0.851125 0.060 Uiso 1 1 calc R U . A 1
H6C H 0.710536 0.231052 0.801107 0.060 Uiso 1 1 calc R U . A 1
N3 N 0.46610(6) 0.13765(7) 0.89855(6) 0.0386(2) Uani 0.884(5) 1 d D U P A 1
C7 C 0.40916(10) 0.19852(15) 0.9072(2) 0.0707(8) Uani 0.884(5) 1 d D U P A 1
H7A H 0.422903 0.251813 0.886995 0.106 Uiso 0.884(5) 1 calc R U P A 1
H7B H 0.399558 0.206119 0.956182 0.106 Uiso 0.884(5) 1 calc R U P A 1
H7C H 0.367295 0.177947 0.884175 0.106 Uiso 0.884(5) 1 calc R U P A 1
C8 C 0.44494(17) 0.05711(17) 0.93021(18) 0.0726(8) Uani 0.884(5) 1 d D U P A 1
H8A H 0.401277 0.038245 0.909562 0.109 Uiso 0.884(5) 1 calc R U P A 1
H8B H 0.438445 0.064718 0.979677 0.109 Uiso 0.884(5) 1 calc R U P A 1
H8C H 0.481193 0.015469 0.922176 0.109 Uiso 0.884(5) 1 calc R U P A 1
C9 C 0.47834(14) 0.12204(16) 0.82475(10) 0.0622(6) Uani 0.884(5) 1 d D U P A 1
H9A H 0.435986 0.099553 0.803910 0.093 Uiso 0.884(5) 1 calc R U P A 1
H9B H 0.516290 0.081954 0.819433 0.093 Uiso 0.884(5) 1 calc R U P A 1
H9C H 0.490838 0.174266 0.802015 0.093 Uiso 0.884(5) 1 calc R U P A 1
N3B N 0.46610(6) 0.13765(7) 0.89855(6) 0.0386(2) Uani 0.116(5) 1 d D U P A 2
C7B C 0.4200(9) 0.1986(9) 0.8623(11) 0.056(3) Uani 0.116(5) 1 d D U P A 2
H7D H 0.393975 0.231024 0.896197 0.084 Uiso 0.116(5) 1 calc R U P A 2
H7E H 0.387464 0.168494 0.832670 0.084 Uiso 0.116(5) 1 calc R U P A 2
H7F H 0.448486 0.236021 0.834342 0.084 Uiso 0.116(5) 1 calc R U P A 2
C8B C 0.4225(9) 0.0855(13) 0.9437(9) 0.055(4) Uani 0.116(5) 1 d D U P A 2
H8D H 0.383805 0.062366 0.917197 0.082 Uiso 0.116(5) 1 calc R U P A 2
H8E H 0.404152 0.119545 0.981303 0.082 Uiso 0.116(5) 1 calc R U P A 2
H8F H 0.450540 0.040167 0.962606 0.082 Uiso 0.116(5) 1 calc R U P A 2
C9B C 0.5059(10) 0.0893(12) 0.8488(11) 0.069(4) Uani 0.116(5) 1 d D U P A 2
H9D H 0.475147 0.049559 0.825859 0.103 Uiso 0.116(5) 1 calc R U P A 2
H9E H 0.543092 0.059220 0.872498 0.103 Uiso 0.116(5) 1 calc R U P A 2
H9F H 0.526243 0.126837 0.814628 0.103 Uiso 0.116(5) 1 calc R U P A 2
C10 C 0.70795(6) 0.47709(7) 0.74046(6) 0.0289(2) Uani 1 1 d . . . . .
C11 C 0.68968(6) 0.54133(7) 0.78547(6) 0.0325(2) Uani 1 1 d . . . . .
H11 H 0.720889 0.586610 0.790855 0.039 Uiso 1 1 calc R U . . .
C12 C 0.62792(7) 0.54197(8) 0.82270(6) 0.0376(3) Uani 1 1 d . . . . .
H12 H 0.618360 0.586442 0.853342 0.045 Uiso 1 1 calc R U . . .
C13 C 0.58045(7) 0.47805(9) 0.81522(7) 0.0402(3) Uani 1 1 d . . . . .
H13 H 0.537868 0.478632 0.839848 0.048 Uiso 1 1 calc R U . . .
C14 C 0.59613(7) 0.41334(9) 0.77124(8) 0.0429(3) Uani 1 1 d . . . . .
H14 H 0.563968 0.369158 0.765198 0.051 Uiso 1 1 calc R U . . .
C15 C 0.65880(7) 0.41267(7) 0.73581(7) 0.0376(3) Uani 1 1 d . . . . .
H15 H 0.668909 0.366516 0.707099 0.045 Uiso 1 1 calc R U . . .
C16 C 0.77951(6) 0.43041(6) 0.62476(6) 0.0279(2) Uani 1 1 d . . . . .
C17 C 0.71890(7) 0.42918(8) 0.58515(7) 0.0400(3) Uani 1 1 d . . . . .
H17 H 0.676762 0.447409 0.605566 0.048 Uiso 1 1 calc R U . . .
C18 C 0.71744(8) 0.40247(10) 0.51718(8) 0.0487(4) Uani 1 1 d . . . . .
H18 H 0.674928 0.403066 0.492426 0.058 Uiso 1 1 calc R U . . .
C19 C 0.77720(8) 0.37525(8) 0.48573(7) 0.0437(3) Uani 1 1 d . . . . .
H19 H 0.776442 0.356667 0.439475 0.052 Uiso 1 1 calc R U . . .
C20 C 0.83825(8) 0.37550(8) 0.52272(7) 0.0402(3) Uani 1 1 d . . . . .
H20 H 0.880055 0.357060 0.501752 0.048 Uiso 1 1 calc R U . . .
C21 C 0.83914(7) 0.40254(8) 0.59056(6) 0.0330(3) Uani 1 1 d . . . . .
H21 H 0.882013 0.402081 0.614692 0.040 Uiso 1 1 calc R U . . .
C22 C 0.81972(6) 0.56195(7) 0.68820(6) 0.0270(2) Uani 1 1 d . . . . .
C23 C 0.78061(7) 0.62947(7) 0.66410(6) 0.0310(2) Uani 1 1 d . . . . .
H23 H 0.731495 0.624132 0.662232 0.037 Uiso 1 1 calc R U . . .
C24 C 0.81046(8) 0.70397(7) 0.64279(6) 0.0365(3) Uani 1 1 d . . . . .
H24 H 0.781815 0.748022 0.626874 0.044 Uiso 1 1 calc R U . . .
C25 C 0.88186(8) 0.71381(8) 0.64479(7) 0.0391(3) Uani 1 1 d . . . . .
H25 H 0.902678 0.764253 0.629992 0.047 Uiso 1 1 calc R U . . .
C26 C 0.92245(7) 0.64894(8) 0.66873(7) 0.0379(3) Uani 1 1 d . . . . .
H26 H 0.971505 0.655005 0.670740 0.045 Uiso 1 1 calc R U . . .
C27 C 0.89171(6) 0.57475(7) 0.68989(6) 0.0321(2) Uani 1 1 d . . . . .
H27 H 0.920712 0.531190 0.706086 0.038 Uiso 1 1 calc R U . . .
C28 C 0.83179(6) 0.41376(7) 0.75420(6) 0.0284(2) Uani 1 1 d . . . . .
C29 C 0.86114(7) 0.44730(9) 0.81393(7) 0.0406(3) Uani 1 1 d . . . . .
H29 H 0.854661 0.504748 0.823178 0.049 Uiso 1 1 calc R U . . .
C30 C 0.89931(8) 0.40002(11) 0.86014(8) 0.0530(4) Uani 1 1 d . . . . .
H30 H 0.918410 0.425524 0.899847 0.064 Uiso 1 1 calc R U . . .
C31 C 0.90968(8) 0.31629(11) 0.84879(8) 0.0537(4) Uani 1 1 d . . . . .
H31 H 0.936599 0.284042 0.879771 0.064 Uiso 1 1 calc R U . . .
C32 C 0.88016(8) 0.28039(9) 0.79156(8) 0.0481(4) Uani 1 1 d . . . . .
H32 H 0.885922 0.222572 0.783447 0.058 Uiso 1 1 calc R U . . .
C33 C 0.84197(7) 0.32827(7) 0.74559(6) 0.0354(3) Uani 1 1 d . . . . .
H33 H 0.821978 0.301825 0.706746 0.043 Uiso 1 1 calc R U . . .
B1 B 0.53423(9) 0.16854(11) 0.93641(8) 0.0444(4) Uani 1 1 d . . . . .
H1A H 0.52387(13) 0.17948(15) 0.9936(6) 0.053 Uiso 1 1 calc R U . A 1
H1B H 0.5782(5) 0.1210(5) 0.93076(10) 0.053 Uiso 1 1 calc R U . A 1
B2 B 0.78410(7) 0.47064(7) 0.70248(7) 0.0269(2) Uani 1 1 d . . . . .

loop_
_atom_site_aniso_label
_atom_site_aniso_U_11
_atom_site_aniso_U_22
_atom_site_aniso_U_33
_atom_site_aniso_U_23
_atom_site_aniso_U_13
_atom_site_aniso_U_12
O1 0.0332(4) 0.0379(4) 0.0361(4) -0.0007(4) -0.0062(4) -0.0052(4)
N1 0.0402(6) 0.0350(5) 0.0308(5) -0.0081(4) -0.0010(4) 0.0038(4)
N2 0.0335(5) 0.0320(5) 0.0284(5) -0.0059(4) 0.0022(4) -0.0037(4)
C1 0.0344(6) 0.0288(5) 0.0256(5) -0.0009(4) -0.0025(4) 0.0001(4)
C2 0.0584(9) 0.0303(6) 0.0360(6) -0.0068(5) -0.0091(6) -0.0036(6)
C3 0.0447(7) 0.0447(7) 0.0360(6) -0.0018(5) -0.0054(5) -0.0138(6)
C4 0.0389(7) 0.0515(8) 0.0367(7) -0.0027(6) 0.0033(5) -0.0150(6)
C5 0.0488(9) 0.0617(9) 0.0453(8) -0.0146(7) 0.0037(6) 0.0183(7)
C6 0.0456(7) 0.0411(7) 0.0327(6) -0.0114(5) 0.0047(5) 0.0013(6)
N3 0.0318(5) 0.0374(5) 0.0467(6) -0.0033(5) -0.0071(5) -0.0024(4)
C7 0.0295(9) 0.0641(13) 0.119(2) -0.0256(15) -0.0129(12) 0.0065(8)
C8 0.0650(17) 0.0565(14) 0.096(2) 0.0101(14) -0.0070(14) -0.0276(12)
C9 0.0715(14) 0.0687(14) 0.0462(10) -0.0192(9) -0.0209(10) -0.0047(11)
N3B 0.0318(5) 0.0374(5) 0.0467(6) -0.0033(5) -0.0071(5) -0.0024(4)
C7B 0.047(6) 0.048(6) 0.071(7) -0.003(6) -0.027(6) 0.005(5)
C8B 0.050(7) 0.061(8) 0.054(7) 0.014(6) -0.013(6) -0.012(6)
C9B 0.062(8) 0.065(8) 0.080(9) -0.021(7) 0.007(7) -0.011(7)
C10 0.0289(6) 0.0241(5) 0.0339(6) 0.0028(4) -0.0036(4) 0.0010(4)
C11 0.0352(6) 0.0303(5) 0.0321(6) -0.0007(5) 0.0001(5) -0.0016(5)
C12 0.0418(7) 0.0384(6) 0.0325(6) 0.0037(5) 0.0037(5) 0.0061(5)
C13 0.0310(6) 0.0484(7) 0.0411(7) 0.0146(6) 0.0035(5) 0.0046(5)
C14 0.0338(7) 0.0401(7) 0.0547(8) 0.0078(6) -0.0023(6) -0.0080(5)
C15 0.0360(7) 0.0280(5) 0.0486(7) -0.0009(5) 0.0001(5) -0.0028(5)
C16 0.0332(6) 0.0193(4) 0.0311(5) 0.0016(4) -0.0064(4) 0.0008(4)
C17 0.0369(7) 0.0399(7) 0.0433(7) -0.0044(5) -0.0120(5) 0.0065(5)
C18 0.0490(8) 0.0539(8) 0.0431(7) -0.0025(6) -0.0218(6) -0.0019(7)
C19 0.0595(9) 0.0405(7) 0.0311(6) -0.0032(5) -0.0083(6) -0.0053(6)
C20 0.0479(8) 0.0410(7) 0.0317(6) -0.0001(5) 0.0009(5) 0.0027(6)
C21 0.0352(6) 0.0343(6) 0.0295(6) 0.0020(5) -0.0040(5) 0.0020(5)
C22 0.0319(6) 0.0242(5) 0.0249(5) -0.0028(4) -0.0008(4) -0.0001(4)
C23 0.0367(6) 0.0255(5) 0.0307(5) -0.0010(4) -0.0002(5) 0.0016(4)
C24 0.0543(8) 0.0237(5) 0.0313(6) 0.0000(4) 0.0031(5) 0.0035(5)
C25 0.0557(8) 0.0271(6) 0.0345(6) -0.0018(5) 0.0097(6) -0.0097(5)
C26 0.0386(7) 0.0387(6) 0.0363(6) -0.0030(5) 0.0053(5) -0.0104(5)
C27 0.0332(6) 0.0303(5) 0.0327(6) -0.0010(5) 0.0000(5) -0.0019(5)
C28 0.0269(5) 0.0288(5) 0.0293(5) 0.0033(4) 0.0003(4) -0.0008(4)
C29 0.0460(7) 0.0393(7) 0.0364(6) 0.0040(5) -0.0082(6) -0.0092(6)
C30 0.0503(9) 0.0689(10) 0.0398(7) 0.0158(7) -0.0161(6) -0.0154(7)
C31 0.0434(8) 0.0701(10) 0.0476(8) 0.0274(8) -0.0044(6) 0.0108(7)
C32 0.0539(9) 0.0440(7) 0.0463(8) 0.0153(6) 0.0096(6) 0.0197(6)
C33 0.0416(7) 0.0321(6) 0.0326(6) 0.0043(5) 0.0031(5) 0.0073(5)
B1 0.0414(8) 0.0511(9) 0.0407(8) 0.0081(7) -0.0132(6) -0.0137(7)
B2 0.0288(6) 0.0220(5) 0.0298(6) 0.0000(4) -0.0042(5) 0.0004(4)

loop_
_atom_type_symbol
_atom_type_description
_atom_type_scat_dispersion_real
_atom_type_scat_dispersion_imag
_atom_type_scat_source
C C 0.0033 0.0016 'International Tables Vol C Tables 4.2.6.8 and 6.1.1.4'
H H 0.0000 0.0000 'International Tables Vol C Tables 4.2.6.8 and 6.1.1.4'
B B 0.0013 0.0007 'International Tables Vol C Tables 4.2.6.8 and 6.1.1.4'
N N 0.0061 0.0033 'International Tables Vol C Tables 4.2.6.8 and 6.1.1.4'
O O 0.0106 0.0060 'International Tables Vol C Tables 4.2.6.8 and 6.1.1.4'

loop_
_geom_angle_atom_site_label_1
_geom_angle_atom_site_label_2
_geom_angle_atom_site_label_3
_geom_angle
_geom_angle_site_symmetry_1
_geom_angle_site_symmetry_3
_geom_angle_publ_flag
C1 O1 B1 121.58(10) . . ?
C1 N1 C5 120.42(11) . . ?
C1 N1 C2 122.22(11) . . ?
C5 N1 C2 116.59(11) . . ?
C1 N2 C6 121.18(10) . . ?
C1 N2 C4 120.95(11) . . ?
C6 N2 C4 117.21(10) . . ?
O1 C1 N2 119.02(11) . . ?
O1 C1 N1 118.65(11) . . ?
N2 C1 N1 122.28(11) . . ?
N1 C2 C3 110.38(11) . . ?
N1 C2 H2A 109.6 . . ?
C3 C2 H2A 109.6 . . ?
N1 C2 H2B 109.6 . . ?
C3 C2 H2B 109.6 . . ?
H2A C2 H2B 108.1 . . ?
C2 C3 C4 109.59(12) . . ?
C2 C3 H3A 109.8 . . ?
C4 C3 H3A 109.8 . . ?
C2 C3 H3B 109.8 . . ?
C4 C3 H3B 109.8 . . ?
H3A C3 H3B 108.2 . . ?
N2 C4 C3 109.74(11) . . ?
N2 C4 H4A 109.7 . . ?
C3 C4 H4A 109.7 . . ?
N2 C4 H4B 109.7 . . ?
C3 C4 H4B 109.7 . . ?
H4A C4 H4B 108.2 . . ?
N1 C5 H5A 109.5 . . ?
N1 C5 H5B 109.5 . . ?
H5A C5 H5B 109.5 . . ?
N1 C5 H5C 109.5 . . ?
H5A C5 H5C 109.5 . . ?
H5B C5 H5C 109.5 . . ?
N1 C5 H5D 109.5 . . ?
H5A C5 H5D 141.1 . . ?
H5B C5 H5D 56.3 . . ?
H5C C5 H5D 56.3 . . ?
N1 C5 H5E 109.5 . . ?
H5A C5 H5E 56.3 . . ?
H5B C5 H5E 141.1 . . ?
H5C C5 H5E 56.3 . . ?
H5D C5 H5E 109.5 . . ?
N1 C5 H5F 109.5 . . ?
H5A C5 H5F 56.3 . . ?
H5B C5 H5F 56.3 . . ?
H5C C5 H5F 141.1 . . ?
H5D C5 H5F 109.5 . . ?
H5E C5 H5F 109.5 . . ?
N2 C6 H6A 109.5 . . ?
N2 C6 H6B 109.5 . . ?
H6A C6 H6B 109.5 . . ?
N2 C6 H6C 109.5 . . ?
H6A C6 H6C 109.5 . . ?
H6B C6 H6C 109.5 . . ?
C9 N3 C7 109.95(18) . . ?
C9 N3 C8 107.35(18) . . ?
C7 N3 C8 109.00(18) . . ?
C9 N3 B1 111.98(14) . . ?
C7 N3 B1 110.63(14) . . ?
C8 N3 B1 107.80(15) . . ?
N3 C7 H7A 109.5 . . ?
N3 C7 H7B 109.5 . . ?
H7A C7 H7B 109.5 . . ?
N3 C7 H7C 109.5 . . ?
H7A C7 H7C 109.5 . . ?
H7B C7 H7C 109.5 . . ?
N3 C8 H8A 109.5 . . ?
N3 C8 H8B 109.5 . . ?
H8A C8 H8B 109.5 . . ?
N3 C8 H8C 109.5 . . ?
H8A C8 H8C 109.5 . . ?
H8B C8 H8C 109.5 . . ?
N3 C9 H9A 109.5 . . ?
N3 C9 H9B 109.5 . . ?
H9A C9 H9B 109.5 . . ?
N3 C9 H9C 109.5 . . ?
H9A C9 H9C 109.5 . . ?
H9B C9 H9C 109.5 . . ?
C9B N3B C8B 113.1(10) . . ?
C9B N3B C7B 110.2(11) . . ?
C8B N3B C7B 108.4(10) . . ?
C9B N3B B1 92.4(9) . . ?
C8B N3B B1 111.8(8) . . ?
C7B N3B B1 120.3(6) . . ?
N3B C7B H7D 109.5 . . ?
N3B C7B H7E 109.5 . . ?
H7D C7B H7E 109.5 . . ?
N3B C7B H7F 109.5 . . ?
H7D C7B H7F 109.5 . . ?
H7E C7B H7F 109.5 . . ?
N3B C8B H8D 109.5 . . ?
N3B C8B H8E 109.5 . . ?
H8D C8B H8E 109.5 . . ?
N3B C8B H8F 109.5 . . ?
H8D C8B H8F 109.5 . . ?
H8E C8B H8F 109.5 . . ?
N3B C9B H9D 109.5 . . ?
N3B C9B H9E 109.5 . . ?
H9D C9B H9E 109.5 . . ?
N3B C9B H9F 109.5 . . ?
H9D C9B H9F 109.5 . . ?
H9E C9B H9F 109.5 . . ?
C11 C10 C15 114.55(11) . . ?
C11 C10 B2 123.50(10) . . ?
C15 C10 B2 121.60(10) . . ?
C12 C11 C10 123.09(12) . . ?
C12 C11 H11 118.5 . . ?
C10 C11 H11 118.5 . . ?
C13 C12 C11 120.22(12) . . ?
C13 C12 H12 119.9 . . ?
C11 C12 H12 119.9 . . ?
C14 C13 C12 118.77(12) . . ?
C14 C13 H13 120.6 . . ?
C12 C13 H13 120.6 . . ?
C13 C14 C15 120.23(12) . . ?
C13 C14 H14 119.9 . . ?
C15 C14 H14 119.9 . . ?
C14 C15 C10 123.10(12) . . ?
C14 C15 H15 118.4 . . ?
C10 C15 H15 118.4 . . ?
C17 C16 C21 114.57(11) . . ?
C17 C16 B2 123.85(11) . . ?
C21 C16 B2 121.25(10) . . ?
C18 C17 C16 123.10(13) . . ?
C18 C17 H17 118.4 . . ?
C16 C17 H17 118.4 . . ?
C19 C18 C17 120.35(13) . . ?
C19 C18 H18 119.8 . . ?
C17 C18 H18 119.8 . . ?
C18 C19 C20 118.62(13) . . ?
C18 C19 H19 120.7 . . ?
C20 C19 H19 120.7 . . ?
C19 C20 C21 120.53(13) . . ?
C19 C20 H20 119.7 . . ?
C21 C20 H20 119.7 . . ?
C20 C21 C16 122.83(12) . . ?
C20 C21 H21 118.6 . . ?
C16 C21 H21 118.6 . . ?
C27 C22 C23 115.13(11) . . ?
C27 C22 B2 122.65(10) . . ?
C23 C22 B2 121.64(11) . . ?
C24 C23 C22 123.03(12) . . ?
C24 C23 H23 118.5 . . ?
C22 C23 H23 118.5 . . ?
C25 C24 C23 119.98(12) . . ?
C25 C24 H24 120.0 . . ?
C23 C24 H24 120.0 . . ?
C24 C25 C26 118.93(11) . . ?
C24 C25 H25 120.5 . . ?
C26 C25 H25 120.5 . . ?
C25 C26 C27 120.35(13) . . ?
C25 C26 H26 119.8 . . ?
C27 C26 H26 119.8 . . ?
C26 C27 C22 122.58(12) . . ?
C26 C27 H27 118.7 . . ?
C22 C27 H27 118.7 . . ?
C33 C28 C29 114.93(11) . . ?
C33 C28 B2 123.53(10) . . ?
C29 C28 B2 121.37(10) . . ?
C30 C29 C28 122.74(13) . . ?
C30 C29 H29 118.6 . . ?
C28 C29 H29 118.6 . . ?
C31 C30 C29 120.47(14) . . ?
C31 C30 H30 119.8 . . ?
C29 C30 H30 119.8 . . ?
C32 C31 C30 118.64(13) . . ?
C32 C31 H31 120.7 . . ?
C30 C31 H31 120.7 . . ?
C31 C32 C33 120.44(14) . . ?
C31 C32 H32 119.8 . . ?
C33 C32 H32 119.8 . . ?
C32 C33 C28 122.74(13) . . ?
C32 C33 H33 118.6 . . ?
C28 C33 H33 118.6 . . ?
O1 B1 N3 104.17(11) . . ?
O1 B1 H1A 110.9 . . ?
N3 B1 H1A 110.9 . . ?
O1 B1 H1B 110.9 . . ?
N3 B1 H1B 110.9 . . ?
H1A B1 H1B 108.9 . . ?
C28 B2 C22 111.63(9) . . ?
C28 B2 C10 104.89(9) . . ?
C22 B2 C10 113.03(9) . . ?
C28 B2 C16 112.02(9) . . ?
C22 B2 C16 102.55(9) . . ?
C10 B2 C16 112.96(9) . . ?

loop_
_geom_bond_atom_site_label_1
_geom_bond_atom_site_label_2
_geom_bond_distance
_geom_bond_site_symmetry_2
_geom_bond_publ_flag
O1 C1 1.3140(15) . ?
O1 B1 1.5100(18) . ?
N1 C1 1.3294(15) . ?
N1 C5 1.4575(19) . ?
N1 C2 1.4658(18) . ?
N2 C1 1.3194(16) . ?
N2 C6 1.4615(15) . ?
N2 C4 1.4670(17) . ?
C2 C3 1.507(2) . ?
C2 H2A 0.9900 . ?
C2 H2B 0.9900 . ?
C3 C4 1.5079(19) . ?
C3 H3A 0.9900 . ?
C3 H3B 0.9900 . ?
C4 H4A 0.9900 . ?
C4 H4B 0.9900 . ?
C5 H5A 0.9800 . ?
C5 H5B 0.9800 . ?
C5 H5C 0.9800 . ?
C5 H5D 0.9800 . ?
C5 H5E 0.9800 . ?
C5 H5F 0.9800 . ?
C6 H6A 0.9800 . ?
C6 H6B 0.9800 . ?
C6 H6C 0.9800 . ?
N3 C9 1.479(2) . ?
N3 C7 1.479(2) . ?
N3 C8 1.492(3) . ?
N3 B1 1.5848(19) . ?
C7 H7A 0.9800 . ?
C7 H7B 0.9800 . ?
C7 H7C 0.9800 . ?
C8 H8A 0.9800 . ?
C8 H8B 0.9800 . ?
C8 H8C 0.9800 . ?
C9 H9A 0.9800 . ?
C9 H9B 0.9800 . ?
C9 H9C 0.9800 . ?
N3B C9B 1.460(12) . ?
N3B C8B 1.477(13) . ?
N3B C7B 1.499(11) . ?
N3B B1 1.5848(19) . ?
C7B H7D 0.9800 . ?
C7B H7E 0.9800 . ?
C7B H7F 0.9800 . ?
C8B H8D 0.9800 . ?
C8B H8E 0.9800 . ?
C8B H8F 0.9800 . ?
C9B H9D 0.9800 . ?
C9B H9E 0.9800 . ?
C9B H9F 0.9800 . ?
C10 C11 1.4006(16) . ?
C10 C15 1.4061(17) . ?
C10 B2 1.6454(19) . ?
C11 C12 1.3930(19) . ?
C11 H11 0.9500 . ?
C12 C13 1.383(2) . ?
C12 H12 0.9500 . ?
C13 C14 1.382(2) . ?
C13 H13 0.9500 . ?
C14 C15 1.390(2) . ?
C14 H14 0.9500 . ?
C15 H15 0.9500 . ?
C16 C17 1.3992(17) . ?
C16 C21 1.4010(18) . ?
C16 B2 1.6498(17) . ?
C17 C18 1.393(2) . ?
C17 H17 0.9500 . ?
C18 C19 1.375(2) . ?
C18 H18 0.9500 . ?
C19 C20 1.379(2) . ?
C19 H19 0.9500 . ?
C20 C21 1.3921(18) . ?
C20 H20 0.9500 . ?
C21 H21 0.9500 . ?
C22 C27 1.4014(19) . ?
C22 C23 1.4027(16) . ?
C22 B2 1.6448(16) . ?
C23 C24 1.3926(17) . ?
C23 H23 0.9500 . ?
C24 C25 1.384(2) . ?
C24 H24 0.9500 . ?
C25 C26 1.385(2) . ?
C25 H25 0.9500 . ?
C26 C27 1.3946(17) . ?
C26 H26 0.9500 . ?
C27 H27 0.9500 . ?
C28 C33 1.3994(16) . ?
C28 C29 1.4019(17) . ?
C28 B2 1.6421(17) . ?
C29 C30 1.389(2) . ?
C29 H29 0.9500 . ?
C30 C31 1.380(3) . ?
C30 H30 0.9500 . ?
C31 C32 1.379(2) . ?
C31 H31 0.9500 . ?
C32 C33 1.3916(18) . ?
C32 H32 0.9500 . ?
C33 H33 0.9500 . ?
B1 H1A 1.146(12) . ?
B1 H1B 1.146(12) . ?

loop_
_geom_torsion_atom_site_label_1
_geom_torsion_atom_site_label_2
_geom_torsion_atom_site_label_3
_geom_torsion_atom_site_label_4
_geom_torsion
_geom_torsion_site_symmetry_1
_geom_torsion_site_symmetry_2
_geom_torsion_site_symmetry_3
_geom_torsion_site_symmetry_4
_geom_torsion_publ_flag
B1 O1 C1 N2 90.74(15) . . . . ?
B1 O1 C1 N1 -91.86(15) . . . . ?
C6 N2 C1 O1 2.08(17) . . . . ?
C4 N2 C1 O1 172.49(11) . . . . ?
C6 N2 C1 N1 -175.22(11) . . . . ?
C4 N2 C1 N1 -4.82(18) . . . . ?
C5 N1 C1 O1 -7.71(18) . . . . ?
C2 N1 C1 O1 -177.31(11) . . . . ?
C5 N1 C1 N2 169.60(12) . . . . ?
C2 N1 C1 N2 0.00(18) . . . . ?
C1 N1 C2 C3 -23.91(17) . . . . ?
C5 N1 C2 C3 166.11(12) . . . . ?
N1 C2 C3 C4 50.26(15) . . . . ?
C1 N2 C4 C3 32.82(17) . . . . ?
C6 N2 C4 C3 -156.41(12) . . . . ?
C2 C3 C4 N2 -54.56(15) . . . . ?
C15 C10 C11 C12 -0.12(18) . . . . ?
B2 C10 C11 C12 -173.31(11) . . . . ?
C10 C11 C12 C13 -1.35(19) . . . . ?
C11 C12 C13 C14 1.13(19) . . . . ?
C12 C13 C14 C15 0.5(2) . . . . ?
C13 C14 C15 C10 -2.1(2) . . . . ?
C11 C10 C15 C14 1.82(18) . . . . ?
B2 C10 C15 C14 175.16(12) . . . . ?
C21 C16 C17 C18 0.03(19) . . . . ?
B2 C16 C17 C18 173.46(12) . . . . ?
C16 C17 C18 C19 0.3(2) . . . . ?
C17 C18 C19 C20 -0.4(2) . . . . ?
C18 C19 C20 C21 0.2(2) . . . . ?
C19 C20 C21 C16 0.1(2) . . . . ?
C17 C16 C21 C20 -0.22(17) . . . . ?
B2 C16 C21 C20 -173.84(11) . . . . ?
C27 C22 C23 C24 0.42(17) . . . . ?
B2 C22 C23 C24 -171.11(11) . . . . ?
C22 C23 C24 C25 0.05(18) . . . . ?
C23 C24 C25 C26 -0.53(18) . . . . ?
C24 C25 C26 C27 0.52(19) . . . . ?
C25 C26 C27 C22 -0.02(19) . . . . ?
C23 C22 C27 C26 -0.44(17) . . . . ?
B2 C22 C27 C26 171.00(11) . . . . ?
C33 C28 C29 C30 1.9(2) . . . . ?
B2 C28 C29 C30 177.27(13) . . . . ?
C28 C29 C30 C31 -0.3(2) . . . . ?
C29 C30 C31 C32 -1.4(2) . . . . ?
C30 C31 C32 C33 1.3(2) . . . . ?
C31 C32 C33 C28 0.4(2) . . . . ?
C29 C28 C33 C32 -1.94(19) . . . . ?
B2 C28 C33 C32 -177.20(12) . . . . ?
C1 O1 B1 N3 -179.05(10) . . . . ?
C9 N3 B1 O1 61.32(18) . . . . ?
C7 N3 B1 O1 -61.7(2) . . . . ?
C8 N3 B1 O1 179.19(18) . . . . ?
C33 C28 B2 C22 -140.22(11) . . . . ?
C29 C28 B2 C22 44.82(15) . . . . ?
C33 C28 B2 C10 97.03(13) . . . . ?
C29 C28 B2 C10 -77.93(13) . . . . ?
C33 C28 B2 C16 -25.85(15) . . . . ?
C29 C28 B2 C16 159.18(11) . . . . ?
C27 C22 B2 C28 29.06(15) . . . . ?
C23 C22 B2 C28 -160.05(10) . . . . ?
C27 C22 B2 C10 147.03(11) . . . . ?
C23 C22 B2 C10 -42.08(14) . . . . ?
C27 C22 B2 C16 -91.04(12) . . . . ?
C23 C22 B2 C16 79.85(12) . . . . ?
C11 C10 B2 C28 91.80(12) . . . . ?
C15 C10 B2 C28 -80.93(13) . . . . ?
C11 C10 B2 C22 -30.04(15) . . . . ?
C15 C10 B2 C22 157.23(11) . . . . ?
C11 C10 B2 C16 -145.92(11) . . . . ?
C15 C10 B2 C16 41.35(14) . . . . ?
C17 C16 B2 C28 139.81(12) . . . . ?
C21 C16 B2 C28 -47.18(14) . . . . ?
C17 C16 B2 C22 -100.36(13) . . . . ?
C21 C16 B2 C22 72.65(12) . . . . ?
C17 C16 B2 C10 21.62(15) . . . . ?
C21 C16 B2 C10 -165.37(10) . . . . ?
